data_4314046
loop_
_publ_author_name
'Timothy J. Boyle'
'Nicholas L. Andrews'
'Mark A. Rodriguez'
'Charles Campana'
'Timothy Yiu'

_publ_section_title
;
 Structural Variations of Potassium Aryloxides
;
_journal_name_full 'Inorganic Chemistry'
_journal_page_first 5357
_journal_page_last 5366
_journal_paper_doi 10.1021/ic034222k
_journal_volume 42
_journal_year 2003
_chemical_formula_sum 'C48 H68 K4 O7'
_chemical_formula_weight 913.42
_chemical_name_common K(OIP)4(THF)3
_chemical_name_systematic
; 
 ? 
;
_space_group_IT_number 2
_symmetry_cell_setting triclinic
_symmetry_space_group_name_Hall '-P 1'
_symmetry_space_group_name_H-M 'P -1'
_atom_sites_solution_hydrogens geom
_atom_sites_solution_primary direct
_atom_sites_solution_secondary difmap
_audit_creation_method SHELXL-97
_cell_angle_alpha 88.714(5)
_cell_angle_beta 87.819(5)
_cell_angle_gamma 64.566(5)
_cell_formula_units_Z 2
_cell_length_a 13.309(4)
_cell_length_b 14.314(4)
_cell_length_c 14.537(4)
_cell_measurement_temperature 168(2)
_cell_volume 2499.1(12)
_computing_cell_refinement 'Bruker SMART'
_computing_data_collection 'Bruker SMART'
_computing_data_reduction 'Bruker SHELXTL'
_computing_molecular_graphics 'Bruker SHELXTL'
_computing_publication_material 'Bruker SHELXTL'
_computing_structure_refinement 'SHELXL-97 (Sheldrick, 1997)'
_computing_structure_solution 'SHELXS-97 (Sheldrick, 1990)'
_diffrn_ambient_temperature 168(2)
_diffrn_measured_fraction_theta_full 0.992
_diffrn_measured_fraction_theta_max 0.992
_diffrn_measurement_device_type 'CCD area detector'
_diffrn_measurement_method 'phi and omega scans'
_diffrn_radiation_monochromator graphite
_diffrn_radiation_source 'fine-focus sealed tube'
_diffrn_radiation_type MoK\a
_diffrn_radiation_wavelength 0.71073
_diffrn_reflns_av_R_equivalents 0.0600
_diffrn_reflns_av_sigmaI/netI 0.0849
_diffrn_reflns_limit_h_max 14
_diffrn_reflns_limit_h_min -14
_diffrn_reflns_limit_k_max 15
_diffrn_reflns_limit_k_min -15
_diffrn_reflns_limit_l_max 16
_diffrn_reflns_limit_l_min -16
_diffrn_reflns_number 15826
_diffrn_reflns_theta_full 23.31
_diffrn_reflns_theta_max 23.31
_diffrn_reflns_theta_min 1.40
_exptl_absorpt_coefficient_mu 0.402
_exptl_absorpt_correction_type 'SADABS (V2.03)'
_exptl_crystal_colour colorless
_exptl_crystal_density_diffrn 1.214
_exptl_crystal_density_method 'not measured'
_exptl_crystal_description irregular
_exptl_crystal_F_000 976
_exptl_crystal_size_max 0.119
_exptl_crystal_size_min 0.176
_refine_diff_density_max 0.385
_refine_diff_density_min -0.324
_refine_diff_density_rms 0.053
_refine_ls_extinction_method none
_refine_ls_goodness_of_fit_ref 0.917
_refine_ls_hydrogen_treatment mixed
_refine_ls_matrix_type full
_refine_ls_number_parameters 551
_refine_ls_number_reflns 7153
_refine_ls_number_restraints 0
_refine_ls_restrained_S_all 0.917
_refine_ls_R_factor_all 0.0904
_refine_ls_R_factor_gt 0.0486
_refine_ls_shift/su_max 0.000
_refine_ls_shift/su_mean 0.000
_refine_ls_structure_factor_coef Fsqd
_refine_ls_weighting_details 'calc w=1/[\s^2^(Fo^2^)+(0.0672P)^2^+0.0000P] where P=(Fo^2^+2Fc^2^)/3'
_refine_ls_weighting_scheme calc
_refine_ls_wR_factor_gt 0.1167
_refine_ls_wR_factor_ref 0.1323
_reflns_number_gt 4334
_reflns_number_total 7153
_reflns_threshold_expression >2sigma(I)
_cod_data_source_file ic034222ksi20030227_032620_03.cif
_cod_data_source_block na096t
_cod_depositor_comments
;
The following automatic conversions were performed:

'_symmetry_cell_setting' value 'Triclinic' changed to 'triclinic'
according to the built-in table from CIF Core dictionary named
'cif_core.dic' version 2.4.1 from 2010-06-29.

Automatic conversion script
Id: cif_fix_values 1646 2011-03-28 12:23:43Z adriana 
;
_cod_database_code 4314046

loop_
_symmetry_equiv_pos_as_xyz
'x, y, z'
'-x, -y, -z'

loop_
_atom_site_label
_atom_site_type_symbol
_atom_site_fract_x
_atom_site_fract_y
_atom_site_fract_z
_atom_site_U_iso_or_equiv
_atom_site_adp_type
_atom_site_occupancy
_atom_site_symmetry_multiplicity
_atom_site_calc_flag
_atom_site_refinement_flags
_atom_site_disorder_assembly
_atom_site_disorder_group
K1 K 0.56299(6) 1.01871(6) 0.32425(5) 0.0366(2) Uani 1 1 d . . .
K2 K 0.43567(7) 0.84219(6) 0.27482(6) 0.0413(2) Uani 1 1 d . . .
K3 K 0.63787(7) 0.85425(6) 0.09267(5) 0.0414(2) Uani 1 1 d . . .
K4 K 0.75306(7) 0.71288(6) 0.31952(6) 0.0454(3) Uani 1 1 d . . .
O1 O 0.74309(19) 0.89156(17) 0.23584(16) 0.0375(6) Uani 1 1 d . . .
O2 O 0.45431(19) 0.98680(18) 0.17983(16) 0.0380(6) Uani 1 1 d . . .
O3 O 0.56440(19) 0.85504(18) 0.40699(16) 0.0386(6) Uani 1 1 d . . .
O4 O 0.6146(2) 0.70618(18) 0.19567(16) 0.0426(7) Uani 1 1 d . . .
O5 O 0.2499(3) 0.8322(3) 0.3390(2) 0.0798(10) Uani 1 1 d . . .
O6 O 0.7734(4) 0.5315(3) 0.4054(3) 0.0896(11) Uani 1 1 d . . .
O7 O 0.9746(3) 0.5757(3) 0.2984(4) 0.1263(17) Uani 1 1 d . . .
C1 C 0.8306(3) 0.8857(3) 0.1871(2) 0.0378(9) Uani 1 1 d . . .
C2 C 0.9045(3) 0.7926(3) 0.1450(3) 0.0465(10) Uani 1 1 d . . .
H2 H 0.8896 0.7335 0.1521 0.056 Uiso 1 1 calc R . .
C3 C 0.9977(3) 0.7836(3) 0.0937(3) 0.0519(11) Uani 1 1 d . . .
H3 H 1.0455 0.7190 0.0669 0.062 Uiso 1 1 calc R . .
C4 C 1.0219(3) 0.8667(3) 0.0811(3) 0.0520(11) Uani 1 1 d . . .
H4 H 1.0865 0.8604 0.0465 0.062 Uiso 1 1 calc R . .
C5 C 0.9498(3) 0.9608(3) 0.1201(2) 0.0431(10) Uani 1 1 d . . .
H5 H 0.9656 1.0191 0.1105 0.052 Uiso 1 1 calc R . .
C6 C 0.8551(3) 0.9728(3) 0.1726(2) 0.0349(9) Uani 1 1 d . . .
C7 C 0.7790(3) 1.0749(3) 0.2167(3) 0.0420(10) Uani 1 1 d . . .
H7 H 0.7026 1.0776 0.2196 0.050 Uiso 1 1 calc R . .
C8 C 0.8108(4) 1.0785(3) 0.3160(3) 0.0662(13) Uani 1 1 d . . .
H8A H 0.8177 1.0155 0.3487 0.099 Uiso 1 1 calc R . .
H8B H 0.7531 1.1391 0.3468 0.099 Uiso 1 1 calc R . .
H8C H 0.8821 1.0833 0.3163 0.099 Uiso 1 1 calc R . .
C9 C 0.7709(4) 1.1699(3) 0.1622(3) 0.0698(14) Uani 1 1 d . . .
H9A H 0.8428 1.1735 0.1619 0.105 Uiso 1 1 calc R . .
H9B H 0.7136 1.2322 0.1909 0.105 Uiso 1 1 calc R . .
H9C H 0.7512 1.1650 0.0988 0.105 Uiso 1 1 calc R . .
C10 C 0.4178(3) 1.0787(3) 0.1420(2) 0.0355(9) Uani 1 1 d . . .
C11 C 0.5085(3) 0.8786(3) 0.8874(2) 0.0425(10) Uani 1 1 d . . .
H11 H 0.4306 0.9204 0.8846 0.051 Uiso 1 1 calc R . .
C12 C 0.5449(4) 0.7788(3) 0.9199(3) 0.0540(12) Uani 1 1 d . . .
H12 H 0.4924 0.7529 0.9385 0.065 Uiso 1 1 calc R . .
C13 C 0.6568(4) 0.7163(3) 0.9256(3) 0.0573(13) Uani 1 1 d . . .
H13 H 0.6824 0.6466 0.9459 0.069 Uiso 1 1 calc R . .
C14 C 0.7318(4) 0.7571(3) 0.9010(2) 0.0504(11) Uani 1 1 d . . .
H14 H 0.8091 0.7144 0.9066 0.061 Uiso 1 1 calc R . .
C15 C 0.6985(3) 0.8578(3) 0.8685(2) 0.0389(10) Uani 1 1 d . . .
C16 C 0.7775(3) 0.9051(3) 0.8441(3) 0.0448(10) Uani 1 1 d . . .
H16 H 0.7520 0.9450 0.7855 0.054 Uiso 1 1 calc R . .
C17 C 0.7710(3) 0.9825(3) 0.9177(3) 0.0571(12) Uani 1 1 d . . .
H17A H 0.6930 1.0306 0.9298 0.086 Uiso 1 1 calc R . .
H17B H 0.8128 1.0212 0.8959 0.086 Uiso 1 1 calc R . .
H17C H 0.8030 0.9452 0.9745 0.086 Uiso 1 1 calc R . .
C18 C 0.8986(3) 0.8273(4) 0.8275(3) 0.0722(14) Uani 1 1 d . . .
H18A H 0.9286 0.7910 0.8851 0.108 Uiso 1 1 calc R . .
H18B H 0.9425 0.8639 0.8055 0.108 Uiso 1 1 calc R . .
H18C H 0.9022 0.7772 0.7812 0.108 Uiso 1 1 calc R . .
C19 C 0.5692(3) 0.8196(3) 0.4914(2) 0.0360(9) Uani 1 1 d . . .
C20 C 0.4883(3) 0.7876(3) 0.5278(3) 0.0442(10) Uani 1 1 d . . .
H20 H 0.4278 0.7951 0.4909 0.053 Uiso 1 1 calc R . .
C21 C 0.4950(4) 0.7455(3) 0.6159(3) 0.0550(12) Uani 1 1 d . . .
H21 H 0.4409 0.7228 0.6374 0.066 Uiso 1 1 calc R . .
C22 C 0.5797(4) 0.7366(3) 0.6720(3) 0.0601(13) Uani 1 1 d . . .
H22 H 0.5849 0.7078 0.7321 0.072 Uiso 1 1 calc R . .
C23 C 0.6564(4) 0.7703(3) 0.6393(3) 0.0539(11) Uani 1 1 d . . .
H23 H 0.7139 0.7652 0.6787 0.065 Uiso 1 1 calc R . .
C24 C 0.6546(3) 0.8115(3) 0.5515(3) 0.0416(10) Uani 1 1 d . . .
C25 C 0.7408(3) 0.8480(3) 0.5199(3) 0.0468(10) Uani 1 1 d . . .
H25 H 0.7358 0.8575 0.4516 0.056 Uiso 1 1 calc R . .
C26 C 0.7167(4) 0.9531(3) 0.5613(3) 0.0643(13) Uani 1 1 d . . .
H26A H 0.6413 1.0031 0.5461 0.096 Uiso 1 1 calc R . .
H26B H 0.7707 0.9773 0.5360 0.096 Uiso 1 1 calc R . .
H26C H 0.7226 0.9463 0.6284 0.096 Uiso 1 1 calc R . .
C27 C 0.8602(4) 0.7704(4) 0.5399(4) 0.0839(16) Uani 1 1 d . . .
H27A H 0.8686 0.7607 0.6066 0.126 Uiso 1 1 calc R . .
H27B H 0.9124 0.7970 0.5147 0.126 Uiso 1 1 calc R . .
H27C H 0.8761 0.7041 0.5112 0.126 Uiso 1 1 calc R . .
C28 C 0.6576(3) 0.6158(3) 0.1552(2) 0.0388(9) Uani 1 1 d . . .
C29 C 0.7687(3) 0.5693(3) 0.1230(3) 0.0455(10) Uani 1 1 d . . .
H29 H 0.8142 0.6042 0.1320 0.055 Uiso 1 1 calc R . .
C30 C 0.8146(4) 0.4761(3) 0.0793(3) 0.0570(12) Uani 1 1 d . . .
H30 H 0.8902 0.4482 0.0584 0.068 Uiso 1 1 calc R . .
C31 C 0.7520(4) 0.4222(3) 0.0653(3) 0.0671(13) Uani 1 1 d . . .
H31 H 0.7832 0.3576 0.0346 0.081 Uiso 1 1 calc R . .
C32 C 0.6423(4) 0.4653(3) 0.0974(3) 0.0643(13) Uani 1 1 d . . .
H32 H 0.5988 0.4284 0.0883 0.077 Uiso 1 1 calc R . .
C33 C 0.5931(3) 0.5594(3) 0.1419(3) 0.0447(10) Uani 1 1 d . . .
C34 C 0.4726(4) 0.6049(3) 0.1775(3) 0.0526(11) Uani 1 1 d . . .
H34 H 0.4706 0.6354 0.2391 0.063 Uiso 1 1 calc R . .
C35 C 0.4253(4) 0.5254(4) 0.1914(4) 0.0901(18) Uani 1 1 d . . .
H35A H 0.3518 0.5581 0.2223 0.135 Uiso 1 1 calc R . .
H35B H 0.4753 0.4680 0.2294 0.135 Uiso 1 1 calc R . .
H35C H 0.4185 0.4990 0.1315 0.135 Uiso 1 1 calc R . .
C36 C 0.3976(5) 0.6917(4) 0.1166(4) 0.0657(14) Uani 1 1 d . . .
H36A H 0.386(3) 0.671(3) 0.057(3) 0.063(13) Uiso 1 1 d . . .
H36B H 0.315(5) 0.730(4) 0.139(4) 0.12(2) Uiso 1 1 d . . .
H36C H 0.428(3) 0.744(3) 0.106(2) 0.042(11) Uiso 1 1 d . . .
C37 C 0.1420(5) 0.8872(5) 0.3110(4) 0.120(3) Uani 1 1 d . . .
H37A H 0.1360 0.8723 0.2457 0.144 Uiso 1 1 calc R . .
H37B H 0.1188 0.9624 0.3174 0.144 Uiso 1 1 calc R . .
C38 C 0.0728(5) 0.8542(8) 0.3699(7) 0.265(8) Uani 1 1 d . . .
H38A H 0.0131 0.9149 0.4003 0.318 Uiso 1 1 calc R . .
H38B H 0.0375 0.8200 0.3326 0.318 Uiso 1 1 calc R . .
C39 C 0.1374(6) 0.7866(6) 0.4348(5) 0.137(3) Uani 1 1 d . . .
H39A H 0.1197 0.7263 0.4421 0.165 Uiso 1 1 calc R . .
H39B H 0.1269 0.8209 0.4951 0.165 Uiso 1 1 calc R . .
C40 C 0.2468(5) 0.7565(6) 0.3990(6) 0.156(3) Uani 1 1 d . . .
H40A H 0.2978 0.7462 0.4500 0.187 Uiso 1 1 calc R . .
H40B H 0.2718 0.6901 0.3660 0.187 Uiso 1 1 calc R . .
C41 C 0.6750(8) 0.5377(6) 0.4395(7) 0.195(5) Uani 1 1 d . . .
H41A H 0.6771 0.5361 0.5076 0.234 Uiso 1 1 calc R . .
H41B H 0.6158 0.6055 0.4215 0.234 Uiso 1 1 calc R . .
C42 C 0.6464(7) 0.4643(9) 0.4133(7) 0.171(4) Uani 1 1 d . . .
H42A H 0.5753 0.4945 0.3808 0.206 Uiso 1 1 calc R . .
H42B H 0.6391 0.4234 0.4668 0.206 Uiso 1 1 calc R . .
C43 C 0.7411(9) 0.3987(5) 0.3496(5) 0.144(3) Uani 1 1 d . . .
H43A H 0.7694 0.3246 0.3668 0.173 Uiso 1 1 calc R . .
H43B H 0.7171 0.4076 0.2851 0.173 Uiso 1 1 calc R . .
C44 C 0.8264(6) 0.4359(5) 0.3610(5) 0.118(2) Uani 1 1 d . . .
H44A H 0.8872 0.3864 0.3986 0.142 Uiso 1 1 calc R . .
H44B H 0.8582 0.4441 0.3003 0.142 Uiso 1 1 calc R . .
C45 C 1.0506(6) 0.5083(7) 0.2242(6) 0.196(5) Uani 1 1 d . . .
H45A H 1.0454 0.4413 0.2236 0.235 Uiso 1 1 calc R . .
H45B H 1.0282 0.5422 0.1635 0.235 Uiso 1 1 calc R . .
C46 C 1.1505(7) 0.4928(7) 0.2389(6) 0.171(4) Uani 1 1 d . . .
H46A H 1.1727 0.5364 0.1967 0.206 Uiso 1 1 calc R . .
H46B H 1.2016 0.4194 0.2273 0.206 Uiso 1 1 calc R . .
C47 C 1.1570(6) 0.5179(8) 0.3312(8) 0.235(6) Uani 1 1 d . . .
H47A H 1.1948 0.5639 0.3348 0.282 Uiso 1 1 calc R . .
H47B H 1.1978 0.4547 0.3682 0.282 Uiso 1 1 calc R . .
C48 C 1.0387(6) 0.5716(7) 0.3641(6) 0.179(4) Uani 1 1 d . . .
H48A H 1.0253 0.5338 0.4174 0.215 Uiso 1 1 calc R . .
H48B H 1.0223 0.6425 0.3840 0.215 Uiso 1 1 calc R . .

loop_
_atom_site_aniso_label
_atom_site_aniso_U_11
_atom_site_aniso_U_22
_atom_site_aniso_U_33
_atom_site_aniso_U_23
_atom_site_aniso_U_13
_atom_site_aniso_U_12
K1 0.0385(5) 0.0385(5) 0.0321(5) -0.0061(4) 0.0049(4) -0.0161(4)
K2 0.0413(5) 0.0449(5) 0.0403(5) -0.0042(4) 0.0032(4) -0.0212(4)
K3 0.0475(5) 0.0471(5) 0.0302(5) -0.0069(4) 0.0039(4) -0.0210(4)
K4 0.0439(5) 0.0401(5) 0.0425(5) -0.0041(4) -0.0018(4) -0.0085(4)
O1 0.0348(15) 0.0417(15) 0.0384(15) -0.0053(12) 0.0072(12) -0.0193(12)
O2 0.0384(15) 0.0398(15) 0.0353(15) 0.0042(12) -0.0058(12) -0.0160(12)
O3 0.0422(16) 0.0443(15) 0.0265(15) 0.0027(12) 0.0020(12) -0.0163(12)
O4 0.0525(17) 0.0327(15) 0.0443(16) -0.0099(12) 0.0014(13) -0.0196(13)
O5 0.063(2) 0.109(3) 0.084(3) 0.013(2) 0.0075(19) -0.054(2)
O6 0.117(3) 0.057(2) 0.091(3) -0.0116(19) 0.018(2) -0.035(2)
O7 0.055(3) 0.110(3) 0.165(5) 0.030(3) 0.019(3) 0.008(2)
C1 0.035(2) 0.048(2) 0.034(2) -0.0058(18) -0.0022(18) -0.020(2)
C2 0.050(3) 0.043(2) 0.050(3) -0.014(2) 0.014(2) -0.024(2)
C3 0.049(3) 0.052(3) 0.051(3) -0.015(2) 0.016(2) -0.019(2)
C4 0.040(3) 0.072(3) 0.044(3) -0.008(2) 0.012(2) -0.025(2)
C5 0.043(2) 0.056(3) 0.038(2) 0.005(2) -0.003(2) -0.029(2)
C6 0.034(2) 0.045(2) 0.032(2) -0.0012(17) -0.0027(18) -0.0224(19)
C7 0.034(2) 0.048(2) 0.048(3) -0.003(2) 0.0033(19) -0.0217(19)
C8 0.057(3) 0.069(3) 0.060(3) -0.027(2) -0.005(2) -0.013(2)
C9 0.059(3) 0.048(3) 0.101(4) 0.006(3) 0.010(3) -0.023(2)
C10 0.041(2) 0.043(2) 0.022(2) -0.0045(18) -0.0014(17) -0.018(2)
C11 0.049(3) 0.054(3) 0.030(2) -0.0049(19) -0.0012(19) -0.027(2)
C12 0.083(4) 0.060(3) 0.033(3) -0.001(2) -0.002(2) -0.044(3)
C13 0.098(4) 0.040(3) 0.033(3) -0.0022(19) -0.007(2) -0.028(3)
C14 0.060(3) 0.045(3) 0.029(2) -0.0037(19) -0.008(2) -0.005(2)
C15 0.040(2) 0.043(2) 0.024(2) -0.0059(17) -0.0001(17) -0.008(2)
C16 0.039(2) 0.058(3) 0.032(2) -0.0006(19) -0.0061(18) -0.014(2)
C17 0.049(3) 0.072(3) 0.055(3) -0.003(2) -0.001(2) -0.030(2)
C18 0.037(3) 0.101(4) 0.060(3) -0.010(3) 0.002(2) -0.011(3)
C19 0.038(2) 0.031(2) 0.033(2) -0.0060(17) 0.0064(19) -0.0094(18)
C20 0.048(3) 0.043(2) 0.044(3) -0.0075(19) 0.006(2) -0.022(2)
C21 0.073(3) 0.040(3) 0.047(3) -0.006(2) 0.027(2) -0.022(2)
C22 0.080(4) 0.051(3) 0.030(3) 0.004(2) 0.012(3) -0.011(3)
C23 0.052(3) 0.054(3) 0.034(3) -0.008(2) 0.002(2) -0.002(2)
C24 0.042(2) 0.040(2) 0.031(2) -0.0058(18) -0.0004(19) -0.0069(19)
C25 0.045(3) 0.054(3) 0.037(2) -0.008(2) -0.0028(19) -0.017(2)
C26 0.068(3) 0.067(3) 0.063(3) -0.020(2) 0.008(2) -0.033(3)
C27 0.043(3) 0.085(4) 0.107(4) -0.002(3) 0.004(3) -0.012(3)
C28 0.047(3) 0.040(2) 0.027(2) 0.0019(18) -0.0017(18) -0.017(2)
C29 0.047(3) 0.044(2) 0.044(3) -0.005(2) -0.005(2) -0.017(2)
C30 0.054(3) 0.053(3) 0.053(3) -0.007(2) 0.009(2) -0.013(2)
C31 0.071(4) 0.051(3) 0.076(4) -0.020(2) 0.011(3) -0.023(3)
C32 0.076(4) 0.055(3) 0.073(3) -0.022(2) 0.011(3) -0.038(3)
C33 0.058(3) 0.041(2) 0.037(2) -0.0057(19) 0.002(2) -0.023(2)
C34 0.065(3) 0.058(3) 0.048(3) -0.010(2) 0.010(2) -0.039(2)
C35 0.097(4) 0.085(4) 0.116(5) -0.028(3) 0.038(3) -0.068(3)
C36 0.059(4) 0.085(4) 0.062(4) -0.018(3) 0.000(3) -0.038(3)
C37 0.086(5) 0.177(7) 0.115(5) 0.082(5) -0.040(4) -0.075(5)
C38 0.063(5) 0.316(13) 0.387(15) 0.297(13) -0.058(7) -0.063(6)
C39 0.124(6) 0.156(7) 0.131(6) 0.011(5) 0.054(5) -0.066(5)
C40 0.088(5) 0.197(8) 0.212(9) 0.094(7) -0.028(5) -0.091(6)
C41 0.222(10) 0.087(6) 0.287(12) -0.089(7) 0.156(9) -0.085(6)
C42 0.143(8) 0.180(10) 0.191(10) 0.037(8) -0.024(7) -0.069(7)
C43 0.269(11) 0.085(5) 0.089(5) 0.005(4) -0.064(6) -0.081(7)
C44 0.171(7) 0.061(4) 0.099(5) -0.003(4) 0.029(5) -0.031(4)
C45 0.059(5) 0.224(10) 0.229(10) -0.098(8) -0.005(6) 0.015(6)
C46 0.096(6) 0.224(10) 0.169(9) -0.094(7) 0.035(6) -0.044(6)
C47 0.091(6) 0.282(12) 0.335(15) -0.234(11) 0.066(7) -0.078(7)
C48 0.059(5) 0.248(10) 0.196(9) -0.147(8) 0.026(5) -0.030(5)

loop_
_atom_type_symbol
_atom_type_description
_atom_type_scat_dispersion_real
_atom_type_scat_dispersion_imag
_atom_type_scat_source
C C 0.0033 0.0016 'International Tables Vol C Tables 4.2.6.8 and 6.1.1.4'
H H 0.0000 0.0000 'International Tables Vol C Tables 4.2.6.8 and 6.1.1.4'
O O 0.0106 0.0060 'International Tables Vol C Tables 4.2.6.8 and 6.1.1.4'
K K 0.2009 0.2494 'International Tables Vol C Tables 4.2.6.8 and 6.1.1.4'

loop_
_geom_angle_atom_site_label_1
_geom_angle_atom_site_label_2
_geom_angle_atom_site_label_3
_geom_angle
_geom_angle_site_symmetry_1
_geom_angle_site_symmetry_3
_geom_angle_publ_flag
O3 K1 O1 86.09(8) . . ?
O3 K1 O2 90.00(7) . . ?
O1 K1 O2 84.40(8) . . ?
O3 K1 C22 138.68(10) . 2_676 ?
O1 K1 C22 135.19(10) . 2_676 ?
O2 K1 C22 95.14(11) . 2_676 ?
O3 K1 C23 115.61(10) . 2_676 ?
O1 K1 C23 156.61(10) . 2_676 ?
O2 K1 C23 86.86(9) . 2_676 ?
C22 K1 C23 24.70(11) 2_676 2_676 ?
O3 K1 C10 112.54(9) . . ?
O1 K1 C10 93.13(8) . . ?
O2 K1 C10 23.66(8) . . ?
C22 K1 C10 73.54(11) 2_676 . ?
C23 K1 C10 71.18(10) 2_676 . ?
O3 K1 C21 135.69(9) . 2_676 ?
O1 K1 C21 126.42(10) . 2_676 ?
O2 K1 C21 119.13(10) . 2_676 ?
C22 K1 C21 24.66(11) 2_676 2_676 ?
C23 K1 C21 42.81(12) 2_676 2_676 ?
C10 K1 C21 96.44(11) . 2_676 ?
O3 K1 C24 95.27(9) . 2_676 ?
O1 K1 C24 175.07(9) . 2_676 ?
O2 K1 C24 100.32(9) . 2_676 ?
C22 K1 C24 43.46(10) 2_676 2_676 ?
C23 K1 C24 24.28(9) 2_676 2_676 ?
C10 K1 C24 90.73(9) . 2_676 ?
C21 K1 C24 49.93(10) 2_676 2_676 ?
O3 K1 C20 112.01(9) . 2_676 ?
O1 K1 C20 133.01(9) . 2_676 ?
O2 K1 C20 135.58(9) . 2_676 ?
C22 K1 C20 42.93(11) 2_676 2_676 ?
C23 K1 C20 49.09(10) 2_676 2_676 ?
C10 K1 C20 116.13(10) . 2_676 ?
C21 K1 C20 24.22(9) 2_676 2_676 ?
C24 K1 C20 42.15(9) 2_676 2_676 ?
O3 K1 C11 133.53(9) . 2_676 ?
O1 K1 C11 82.79(9) . 2_676 ?
O2 K1 C11 44.14(8) . 2_676 ?
C22 K1 C11 67.33(10) 2_676 2_676 ?
C23 K1 C11 75.86(10) 2_676 2_676 ?
C10 K1 C11 24.62(9) . 2_676 ?
C21 K1 C11 84.73(11) 2_676 2_676 ?
C24 K1 C11 99.57(10) 2_676 2_676 ?
C20 K1 C11 108.39(10) 2_676 2_676 ?
O3 K1 C19 93.81(8) . 2_676 ?
O1 K1 C19 151.30(8) . 2_676 ?
O2 K1 C19 124.30(8) . 2_676 ?
C22 K1 C19 50.28(10) 2_676 2_676 ?
C23 K1 C19 42.35(9) 2_676 2_676 ?
C10 K1 C19 113.14(9) . 2_676 ?
C21 K1 C19 42.75(9) 2_676 2_676 ?
C24 K1 C19 23.98(8) 2_676 2_676 ?
C20 K1 C19 23.92(8) 2_676 2_676 ?
C11 K1 C19 116.33(9) 2_676 2_676 ?
O2 K2 O4 90.59(8) . . ?
O2 K2 O5 128.24(10) . . ?
O4 K2 O5 131.83(10) . . ?
O2 K2 O3 92.45(7) . . ?
O4 K2 O3 87.70(8) . . ?
O5 K2 O3 113.82(10) . . ?
O2 K2 C36 104.22(11) . . ?
O4 K2 C36 64.10(11) . . ?
O5 K2 C36 77.88(12) . . ?
O3 K2 C36 146.88(11) . . ?
O2 K2 C34 122.64(9) . . ?
O4 K2 C34 52.86(9) . . ?
O5 K2 C34 80.17(10) . . ?
O3 K2 C34 123.02(9) . . ?
C36 K2 C34 25.06(11) . . ?
O2 K3 O4 86.37(8) . . ?
O2 K3 O1 83.79(7) . . ?
O4 K3 O1 88.59(7) . . ?
O2 K3 C13 128.12(11) . 1_554 ?
O4 K3 C13 85.91(10) . 1_554 ?
O1 K3 C13 147.04(11) . 1_554 ?
O2 K3 C14 142.78(9) . 1_554 ?
O4 K3 C14 106.51(10) . 1_554 ?
O1 K3 C14 130.14(10) . 1_554 ?
C13 K3 C14 25.83(11) 1_554 1_554 ?
O2 K3 C1 103.71(9) . . ?
O4 K3 C1 103.70(9) . . ?
O1 K3 C1 24.43(8) . . ?
C13 K3 C1 127.94(12) 1_554 . ?
C14 K3 C1 106.66(11) 1_554 . ?
O2 K3 C12 103.75(11) . 1_554 ?
O4 K3 C12 88.54(9) . 1_554 ?
O1 K3 C12 171.75(11) . 1_554 ?
C13 K3 C12 24.89(11) 1_554 1_554 ?
C14 K3 C12 43.86(12) 1_554 1_554 ?
C1 K3 C12 150.52(11) . 1_554 ?
O2 K3 C15 125.92(8) . 1_554 ?
O4 K3 C15 129.86(9) . 1_554 ?
O1 K3 C15 127.54(9) . 1_554 ?
C13 K3 C15 44.39(11) 1_554 1_554 ?
C14 K3 C15 24.62(9) 1_554 1_554 ?
C1 K3 C15 103.64(10) . 1_554 ?
C12 K3 C15 50.40(10) 1_554 1_554 ?
O2 K3 C10 21.28(7) . . ?
O4 K3 C10 107.36(9) . . ?
O1 K3 C10 87.94(8) . . ?
C13 K3 C10 124.68(11) 1_554 . ?
C14 K3 C10 128.70(10) 1_554 . ?
C1 K3 C10 101.36(9) . . ?
C12 K3 C10 100.30(11) 1_554 . ?
C15 K3 C10 107.35(9) 1_554 . ?
O2 K3 C2 127.37(8) . . ?
O4 K3 C2 96.78(9) . . ?
O1 K3 C2 44.04(8) . . ?
C13 K3 C2 104.48(12) 1_554 . ?
C14 K3 C2 86.50(10) 1_554 . ?
C1 K3 C2 24.58(9) . . ?
C12 K3 C2 128.79(11) 1_554 . ?
C15 K3 C2 91.23(9) 1_554 . ?
C10 K3 C2 125.71(9) . . ?
O2 K3 C28 104.69(9) . . ?
O4 K3 C28 20.76(8) . . ?
O1 K3 C28 100.08(8) . . ?
C13 K3 C28 67.00(10) 1_554 . ?
C14 K3 C28 85.93(10) 1_554 . ?
C1 K3 C28 107.95(9) . . ?
C12 K3 C28 74.96(10) 1_554 . ?
C15 K3 C28 109.80(9) 1_554 . ?
C10 K3 C28 124.60(10) . . ?
C2 K3 C28 93.03(9) . . ?
O2 K3 C11 93.79(9) . 1_554 ?
O4 K3 C11 109.36(9) . 1_554 ?
O1 K3 C11 161.74(9) . 1_554 ?
C13 K3 C11 42.39(11) 1_554 1_554 ?
C14 K3 C11 49.08(10) 1_554 1_554 ?
C1 K3 C11 143.39(10) . 1_554 ?
C12 K3 C11 23.51(9) 1_554 1_554 ?
C15 K3 C11 41.88(9) 1_554 1_554 ?
C10 K3 C11 83.61(9) . 1_554 ?
C2 K3 C11 132.76(9) . 1_554 ?
C28 K3 C11 98.04(9) . 1_554 ?
O4 K4 O3 85.03(8) . . ?
O4 K4 O1 88.71(7) . . ?
O3 K4 O1 80.56(7) . . ?
O4 K4 O7 117.26(14) . . ?
O3 K4 O7 157.16(14) . . ?
O1 K4 O7 103.57(11) . . ?
O4 K4 O6 93.58(10) . . ?
O3 K4 O6 101.11(10) . . ?
O1 K4 O6 177.27(10) . . ?
O7 K4 O6 74.06(13) . . ?
O4 K4 C19 98.58(9) . . ?
O3 K4 C19 22.43(7) . . ?
O1 K4 C19 98.65(8) . . ?
O7 K4 C19 137.71(13) . . ?
O6 K4 C19 82.49(11) . . ?
O4 K4 C28 21.67(8) . . ?
O3 K4 C28 104.32(9) . . ?
O1 K4 C28 101.41(8) . . ?
O7 K4 C28 96.93(15) . . ?
O6 K4 C28 80.33(10) . . ?
C19 K4 C28 113.41(10) . . ?
O4 K4 C25 138.33(9) . . ?
O3 K4 C25 53.38(8) . . ?
O1 K4 C25 82.59(9) . . ?
O7 K4 C25 104.39(14) . . ?
O6 K4 C25 96.63(10) . . ?
C19 K4 C25 43.59(9) . . ?
C28 K4 C25 156.78(10) . . ?
O4 K4 C29 42.62(8) . . ?
O3 K4 C29 127.39(9) . . ?
O1 K4 C29 99.32(8) . . ?
O7 K4 C29 74.64(14) . . ?
O6 K4 C29 81.43(10) . . ?
C19 K4 C29 136.24(10) . . ?
C28 K4 C29 23.48(9) . . ?
C25 K4 C29 178.00(9) . . ?
O4 K4 C41 83.3(2) . . ?
O3 K4 C41 82.18(13) . . ?
O1 K4 C41 161.53(16) . . ?
O7 K4 C41 94.89(18) . . ?
O6 K4 C41 20.85(15) . . ?
C19 K4 C41 66.34(13) . . ?
C28 K4 C41 76.60(19) . . ?
C25 K4 C41 92.34(17) . . ?
C29 K4 C41 86.02(17) . . ?
O4 K4 C48 136.05(13) . . ?
O3 K4 C48 138.23(13) . . ?
O1 K4 C48 103.39(18) . . ?
O7 K4 C48 18.99(15) . . ?
O6 K4 C48 73.91(19) . . ?
C19 K4 C48 120.40(15) . . ?
C28 K4 C48 115.19(13) . . ?
C25 K4 C48 85.50(13) . . ?
C29 K4 C48 93.46(13) . . ?
C41 K4 C48 93.8(2) . . ?
C1 O1 K1 143.8(2) . . ?
C1 O1 K3 95.9(2) . . ?
K1 O1 K3 96.53(8) . . ?
C1 O1 K4 117.8(2) . . ?
K1 O1 K4 96.38(8) . . ?
K3 O1 K4 88.59(7) . . ?
C10 O2 K2 154.8(2) . . ?
C10 O2 K3 111.1(2) . . ?
K2 O2 K3 92.17(8) . . ?
C10 O2 K1 98.79(19) . . ?
K2 O2 K1 88.10(7) . . ?
K3 O2 K1 95.26(8) . . ?
C19 O3 K1 137.7(2) . . ?
C19 O3 K2 126.1(2) . . ?
K1 O3 K2 88.58(7) . . ?
C19 O3 K4 104.43(19) . . ?
K1 O3 K4 96.98(8) . . ?
K2 O3 K4 91.50(8) . . ?
C28 O4 K2 143.7(2) . . ?
C28 O4 K4 109.9(2) . . ?
K2 O4 K4 95.76(8) . . ?
C28 O4 K3 112.7(2) . . ?
K2 O4 K3 90.86(8) . . ?
K4 O4 K3 91.89(8) . . ?
C37 O5 C40 105.6(4) . . ?
C37 O5 K2 128.9(3) . . ?
C40 O5 K2 124.8(3) . . ?
C41 O6 C44 106.5(5) . . ?
C41 O6 K4 112.4(4) . . ?
C44 O6 K4 121.4(3) . . ?
C48 O7 C45 105.3(5) . . ?
C48 O7 K4 116.7(5) . . ?
C45 O7 K4 137.6(5) . . ?
O1 C1 C2 121.2(3) . . ?
O1 C1 C6 122.3(3) . . ?
C2 C1 C6 116.5(3) . . ?
O1 C1 K3 59.64(17) . . ?
C2 C1 K3 86.7(2) . . ?
C6 C1 K3 124.9(2) . . ?
C3 C2 C1 122.6(4) . . ?
C3 C2 K3 133.7(3) . . ?
C1 C2 K3 68.7(2) . . ?
C4 C3 C2 120.6(4) . . ?
C3 C4 C5 118.5(4) . . ?
C4 C5 C6 122.5(4) . . ?
C5 C6 C1 119.1(3) . . ?
C5 C6 C7 121.9(3) . . ?
C1 C6 C7 118.9(3) . . ?
C6 C7 C9 114.3(3) . . ?
C6 C7 C8 110.7(3) . . ?
C9 C7 C8 111.4(3) . . ?
O2 C10 C11 121.2(3) . 2_676 ?
O2 C10 C15 121.9(3) . 2_676 ?
C11 C10 C15 116.8(4) 2_676 2_676 ?
O2 C10 K1 57.55(16) . . ?
C11 C10 K1 83.7(2) 2_676 . ?
C15 C10 K1 130.0(2) 2_676 . ?
O2 C10 K3 47.59(16) . . ?
C11 C10 K3 83.0(2) 2_676 . ?
C15 C10 K3 147.3(2) 2_676 . ?
K1 C10 K3 74.77(8) . . ?
C12 C11 C10 122.6(4) . 2_676 ?
C12 C11 K1 131.7(2) . 2_676 ?
C10 C11 K1 71.7(2) 2_676 2_676 ?
C12 C11 K3 70.2(2) . 1_556 ?
C10 C11 K3 82.5(2) 2_676 1_556 ?
K1 C11 K3 152.64(13) 2_676 1_556 ?
C12 C11 K3 153.4(3) . 2_676 ?
C10 C11 K3 73.3(2) 2_676 2_676 ?
K1 C11 K3 71.32(8) 2_676 2_676 ?
K3 C11 K3 93.11(9) 1_556 2_676 ?
C13 C12 C11 120.4(4) . . ?
C13 C12 K3 71.7(2) . 1_556 ?
C11 C12 K3 86.3(2) . 1_556 ?
C12 C13 C14 118.7(4) . . ?
C12 C13 K3 83.4(2) . 1_556 ?
C14 C13 K3 77.5(2) . 1_556 ?
C13 C14 C15 122.8(4) . . ?
C13 C14 K3 76.6(2) . 1_556 ?
C15 C14 K3 86.6(2) . 1_556 ?
C14 C15 C10 118.7(4) . 2_676 ?
C14 C15 C16 124.0(4) . . ?
C10 C15 C16 117.4(3) 2_676 . ?
C14 C15 K3 68.8(2) . 1_556 ?
C10 C15 K3 86.4(2) 2_676 1_556 ?
C16 C15 K3 114.8(2) . 1_556 ?
C15 C16 C18 114.8(4) . . ?
C15 C16 C17 110.5(3) . . ?
C18 C16 C17 109.7(3) . . ?
O3 C19 C20 121.3(3) . . ?
O3 C19 C24 122.2(3) . . ?
C20 C19 C24 116.4(4) . . ?
O3 C19 K4 53.13(16) . . ?
C20 C19 K4 127.5(2) . . ?
C24 C19 K4 91.7(2) . . ?
O3 C19 K1 121.9(2) . 2_676 ?
C20 C19 K1 73.7(2) . 2_676 ?
C24 C19 K1 73.7(2) . 2_676 ?
K4 C19 K1 158.64(12) . 2_676 ?
C21 C20 C19 122.0(4) . . ?
C21 C20 K1 73.5(2) . 2_676 ?
C19 C20 K1 82.4(2) . 2_676 ?
C22 C21 C20 120.4(4) . . ?
C22 C21 K1 75.0(2) . 2_676 ?
C20 C21 K1 82.3(2) . 2_676 ?
C23 C22 C21 118.5(4) . . ?
C23 C22 K1 78.6(2) . 2_676 ?
C21 C22 K1 80.3(2) . 2_676 ?
C22 C23 C24 123.5(4) . . ?
C22 C23 K1 76.7(2) . 2_676 ?
C24 C23 K1 84.0(2) . 2_676 ?
C23 C24 C19 119.1(4) . . ?
C23 C24 C25 121.0(4) . . ?
C19 C24 C25 119.9(3) . . ?
C23 C24 K1 71.7(2) . 2_676 ?
C19 C24 K1 82.3(2) . 2_676 ?
C25 C24 K1 115.9(2) . 2_676 ?
C24 C25 C26 111.3(3) . . ?
C24 C25 C27 113.5(4) . . ?
C26 C25 C27 109.9(4) . . ?
C24 C25 K4 84.0(2) . . ?
C26 C25 K4 146.0(3) . . ?
C27 C25 K4 89.5(3) . . ?
O4 C28 C29 122.1(3) . . ?
O4 C28 C33 121.4(3) . . ?
C29 C28 C33 116.5(4) . . ?
O4 C28 K4 48.42(17) . . ?
C29 C28 K4 84.9(2) . . ?
C33 C28 K4 142.1(2) . . ?
O4 C28 K3 46.54(17) . . ?
C29 C28 K3 90.7(2) . . ?
C33 C28 K3 135.7(2) . . ?
K4 C28 K3 69.29(8) . . ?
C30 C29 C28 123.0(4) . . ?
C30 C29 K4 148.2(3) . . ?
C28 C29 K4 71.6(2) . . ?
C29 C30 C31 120.5(4) . . ?
C30 C31 C32 117.9(4) . . ?
C33 C32 C31 123.1(4) . . ?
C32 C33 C28 118.9(4) . . ?
C32 C33 C34 122.3(4) . . ?
C28 C33 C34 118.9(3) . . ?
C36 C34 C33 111.8(4) . . ?
C36 C34 C35 109.6(4) . . ?
C33 C34 C35 114.1(4) . . ?
C36 C34 K2 71.7(3) . . ?
C33 C34 K2 103.1(2) . . ?
C35 C34 K2 137.9(3) . . ?
C34 C36 K2 83.2(3) . . ?
O5 C37 C38 106.5(5) . . ?
C39 C38 C37 109.0(6) . . ?
C38 C39 C40 103.5(6) . . ?
O5 C40 C39 109.8(6) . . ?
C42 C41 O6 116.2(7) . . ?
C42 C41 K4 133.5(8) . . ?
O6 C41 K4 46.8(3) . . ?
C41 C42 C43 103.7(8) . . ?
C44 C43 C42 104.8(6) . . ?
O6 C44 C43 106.4(6) . . ?
C46 C45 O7 109.4(7) . . ?
C45 C46 C47 108.9(8) . . ?
C46 C47 C48 104.2(7) . . ?
O7 C48 C47 109.4(7) . . ?
O7 C48 K4 44.3(3) . . ?
C47 C48 K4 150.7(7) . . ?

loop_
_geom_bond_atom_site_label_1
_geom_bond_atom_site_label_2
_geom_bond_distance
_geom_bond_site_symmetry_2
_geom_bond_publ_flag
K1 O3 2.603(2) . ?
K1 O1 2.614(2) . ?
K1 O2 2.748(2) . ?
K1 C22 3.188(4) 2_676 ?
K1 C23 3.211(4) 2_676 ?
K1 C10 3.218(4) . ?
K1 C21 3.254(4) 2_676 ?
K1 C24 3.363(4) 2_676 ?
K1 C20 3.363(4) 2_676 ?
K1 C11 3.369(4) 2_676 ?
K1 C19 3.473(3) 2_676 ?
K2 O2 2.557(3) . ?
K2 O4 2.588(3) . ?
K2 O5 2.670(3) . ?
K2 O3 2.683(2) . ?
K2 C36 3.382(6) . ?
K2 C34 3.537(4) . ?
K3 O2 2.658(3) . ?
K3 O4 2.686(3) . ?
K3 O1 2.737(2) . ?
K3 C13 3.099(4) 1_554 ?
K3 C14 3.110(4) 1_554 ?
K3 C1 3.155(4) . ?
K3 C12 3.242(4) 1_554 ?
K3 C15 3.331(4) 1_554 ?
K3 C10 3.358(4) . ?
K3 C2 3.381(4) . ?
K3 C28 3.414(4) . ?
K3 C11 3.438(4) 1_554 ?
K4 O4 2.656(3) . ?
K4 O3 2.747(2) . ?
K4 O1 2.760(2) . ?
K4 O7 2.763(4) . ?
K4 O6 2.766(3) . ?
K4 C19 3.325(4) . ?
K4 C28 3.339(4) . ?
K4 C25 3.493(4) . ?
K4 C29 3.504(4) . ?
K4 C41 3.510(8) . ?
K4 C48 3.534(8) . ?
O1 C1 1.312(4) . ?
O2 C10 1.307(4) . ?
O3 C19 1.310(4) . ?
O4 C28 1.311(4) . ?
O5 C37 1.381(6) . ?
O5 C40 1.389(7) . ?
O6 C41 1.351(8) . ?
O6 C44 1.401(6) . ?
O7 C48 1.287(7) . ?
O7 C45 1.498(8) . ?
C1 C2 1.409(5) . ?
C1 C6 1.427(5) . ?
C2 C3 1.382(5) . ?
C3 C4 1.366(5) . ?
C4 C5 1.393(5) . ?
C5 C6 1.395(5) . ?
C6 C7 1.515(5) . ?
C7 C9 1.523(5) . ?
C7 C8 1.528(5) . ?
C10 C11 1.412(5) 2_676 ?
C10 C15 1.431(5) 2_676 ?
C11 C12 1.374(5) . ?
C11 C10 1.412(5) 2_676 ?
C11 K1 3.369(4) 2_676 ?
C11 K3 3.438(4) 1_556 ?
C11 K3 3.480(4) 2_676 ?
C12 C13 1.374(6) . ?
C12 K3 3.242(4) 1_556 ?
C13 C14 1.388(6) . ?
C13 K3 3.099(4) 1_556 ?
C14 C15 1.390(5) . ?
C14 K3 3.110(4) 1_556 ?
C15 C10 1.431(5) 2_676 ?
C15 C16 1.505(5) . ?
C15 K3 3.331(4) 1_556 ?
C16 C18 1.529(5) . ?
C16 C17 1.530(5) . ?
C19 C20 1.421(5) . ?
C19 C24 1.424(5) . ?
C19 K1 3.473(3) 2_676 ?
C20 C21 1.392(5) . ?
C20 K1 3.363(4) 2_676 ?
C21 C22 1.377(6) . ?
C21 K1 3.254(4) 2_676 ?
C22 C23 1.368(6) . ?
C22 K1 3.188(4) 2_676 ?
C23 C24 1.390(5) . ?
C23 K1 3.211(4) 2_676 ?
C24 C25 1.505(5) . ?
C24 K1 3.363(4) 2_676 ?
C25 C26 1.530(5) . ?
C25 C27 1.533(5) . ?
C28 C29 1.402(5) . ?
C28 C33 1.428(5) . ?
C29 C30 1.365(5) . ?
C30 C31 1.379(6) . ?
C31 C32 1.384(6) . ?
C32 C33 1.383(5) . ?
C33 C34 1.522(5) . ?
C34 C36 1.509(6) . ?
C34 C35 1.525(5) . ?
C37 C38 1.450(8) . ?
C38 C39 1.368(8) . ?
C39 C40 1.411(8) . ?
C41 C42 1.328(10) . ?
C42 C43 1.503(11) . ?
C43 C44 1.462(9) . ?
C45 C46 1.276(9) . ?
C46 C47 1.413(11) . ?
C47 C48 1.489(9) . ?
